data_9011812
loop_
_publ_author_name
'Krivovichev, S. V.'
'Burns, P. C.'

_publ_section_title
;
 Crystal chemistry of basic lead carbonates. III. Crystal structures of
 Pb3O2(CO3) and NaPb2(OH)(CO3)2
;
_journal_name_full 'Mineralogical Magazine'
_journal_page_first 1077
_journal_page_last 1087
_journal_paper_doi 10.1180/002646100549896
_journal_volume 64
_journal_year 2000
_chemical_compound_source Synthetic
_chemical_formula_structural Pb3O2(CO3)
_chemical_formula_sum 'C O5 Pb3'
_space_group_IT_number 62
_symmetry_space_group_name_Hall '-P 2ac 2n'
_symmetry_space_group_name_H-M 'P n m a'
_cell_angle_alpha 90
_cell_angle_beta 90
_cell_angle_gamma 90
_cell_length_a 22.194
_cell_length_b 9.108
_cell_length_c 5.7405
_cell_formula_units_Z 8
_cell_volume 1160.402
_database_code_amcsd 0014552
_exptl_crystal_density_diffrn 8.169
_cod_original_cell_volume 1160.401
_cod_original_formula_sum 'Pb3 C O5'
_cod_database_code 9011812
_amcsd_formula_title Pb3O2(CO3)

loop_
_space_group_symop_operation_xyz
x,y,z
x,1/2-y,z
-x,1/2+y,-z
1/2-x,1/2+y,1/2+z
1/2+x,1/2-y,1/2-z
1/2+x,y,1/2-z
1/2-x,-y,1/2+z
-x,-y,-z

loop_
_atom_site_aniso_label
_atom_site_aniso_U_11
_atom_site_aniso_U_22
_atom_site_aniso_U_33
_atom_site_aniso_U_12
_atom_site_aniso_U_13
_atom_site_aniso_U_23
Pb1 0.00590 0.00890 0.00970 0.00000 0.00100 0.00000
Pb2 0.00470 0.01220 0.01200 0.00000 -0.00140 0.00000
Pb3 0.01880 0.00830 0.01240 -0.00770 0.00070 -0.00010
Pb4 0.01680 0.01500 0.01030 -0.00990 -0.00100 -0.00040

loop_
_atom_site_label
_atom_site_fract_x
_atom_site_fract_y
_atom_site_fract_z
_atom_site_U_iso_or_equiv
Pb1 0.42738 0.25000 0.78280 0.00820
Pb2 0.18557 -0.25000 0.78550 0.00960
Pb3 0.32522 -0.04870 0.78450 0.01320
Pb4 0.06986 0.02260 0.78210 0.01400
C1 -0.03600 -0.25000 0.74100 0.01200
C2 0.20700 0.25000 0.79900 0.01800
O1 0.12790 -0.09700 0.53200 0.00800
O2 0.12880 -0.09800 0.03400 0.00600
O3 0.14600 0.25000 0.78500 0.01500
O4 0.02300 -0.25000 0.78700 0.01200
O5 -0.06120 -0.12500 0.71000 0.02200
O6 0.23600 0.12700 0.78600 0.04100

loop_
_cod_related_entry_id
_cod_related_entry_database
_cod_related_entry_code
1 AMCSD 0014552
